data_7014430
loop_
_publ_author_name
'Littlefield, Benjamin T. R.'
'Hinde, Christopher'
'Weller, Mark T.'

_publ_section_title
;
 Structure of the Be(OH)4(2-) anion.
;
_journal_issue 4
_journal_name_full 'Dalton transactions (Cambridge, England : 2003)'
_journal_page_first 782
_journal_page_last 784
_journal_paper_doi 10.1039/c0dt00843e
_journal_volume 40
_journal_year 2011
_chemical_formula_moiety '4O, 4H, Sr, Be'
_chemical_formula_sum 'Be H4 O4 Sr'
_chemical_formula_weight 164.66
_chemical_melting_point ?
_chemical_name_common 'Strontium Tetrahydroxyberyllate'
_chemical_name_systematic
;
?
;
_space_group_IT_number 142
_symmetry_cell_setting tetragonal
_symmetry_space_group_name_Hall '-I 4bd 2c'
_symmetry_space_group_name_H-M 'I 41/a c d :2'
_atom_sites_solution_hydrogens geom
_atom_sites_solution_primary direct
_atom_sites_solution_secondary difmap
_audit_creation_method SHELXL-97
_cell_angle_alpha 90.00
_cell_angle_beta 90.00
_cell_angle_gamma 90.00
_cell_formula_units_Z 16
_cell_length_a 9.5536(4)
_cell_length_b 9.5536(4)
_cell_length_c 17.1539(18)
_cell_measurement_temperature 293(2)
_cell_volume 1565.66(19)
_computing_structure_refinement 'SHELXL-97 (Sheldrick, 2008)'
_diffrn_ambient_temperature 293(2)
_diffrn_detector_area_resol_mean None
_diffrn_measured_fraction_theta_full 0.987
_diffrn_measured_fraction_theta_max 0.987
_diffrn_measurement_device_type 'Kappa CCD'
_diffrn_measurement_method None
_diffrn_radiation_monochromator graphite
_diffrn_radiation_source 'fine-focus sealed tube'
_diffrn_radiation_type MoK\a
_diffrn_radiation_wavelength 0.71073
_diffrn_reflns_av_R_equivalents 0.0438
_diffrn_reflns_av_sigmaI/netI 0.0198
_diffrn_reflns_limit_h_max 12
_diffrn_reflns_limit_h_min -12
_diffrn_reflns_limit_k_max 12
_diffrn_reflns_limit_k_min -11
_diffrn_reflns_limit_l_max 22
_diffrn_reflns_limit_l_min -21
_diffrn_reflns_number 8455
_diffrn_reflns_theta_full 27.80
_diffrn_reflns_theta_max 27.80
_diffrn_reflns_theta_min 3.84
_diffrn_standards_decay_% None
_diffrn_standards_interval_count None
_diffrn_standards_interval_time None
_diffrn_standards_number None
_exptl_absorpt_coefficient_mu 13.661
_exptl_absorpt_correction_T_max 0.2684
_exptl_absorpt_correction_T_min 0.0838
_exptl_absorpt_correction_type multi-scan
_exptl_absorpt_process_details SORTAV
_exptl_crystal_colour Colourless
_exptl_crystal_density_diffrn 2.803
_exptl_crystal_density_meas ?
_exptl_crystal_density_method 'not measured'
_exptl_crystal_description Plate
_exptl_crystal_F_000 1440
_exptl_crystal_size_max 0.05
_exptl_crystal_size_mid 0.02
_exptl_crystal_size_min 0.01
_refine_diff_density_max 0.417
_refine_diff_density_min -0.527
_refine_diff_density_rms 0.132
_refine_ls_extinction_method none
_refine_ls_goodness_of_fit_ref 1.103
_refine_ls_hydrogen_treatment mixed
_refine_ls_matrix_type full
_refine_ls_number_parameters 37
_refine_ls_number_reflns 464
_refine_ls_number_restraints 2
_refine_ls_restrained_S_all 1.102
_refine_ls_R_factor_all 0.0514
_refine_ls_R_factor_gt 0.0314
_refine_ls_shift/su_max 0.035
_refine_ls_shift/su_mean 0.012
_refine_ls_structure_factor_coef Fsqd
_refine_ls_weighting_details 'calc w=1/[\s^2^(Fo^2^)+(0.0449P)^2^+10.1491P] where P=(Fo^2^+2Fc^2^)/3'
_refine_ls_weighting_scheme calc
_refine_ls_wR_factor_gt 0.0865
_refine_ls_wR_factor_ref 0.1059
_reflns_number_gt 308
_reflns_number_total 464
_reflns_threshold_expression >2\s(I)
_cod_data_source_file C0DT00843E.TXT
_cod_data_source_block 2009btl0118i41acd
_cod_depositor_comments
;
The following automatic conversions were performed:

'_chemical_melting_point' value 'None' was changed to '?' - the value
is undefined or not given.

Automatic conversion script
Id: cif_fix_values 1569 2011-02-09 13:29:24Z adriana 

The following automatic conversions were performed:

'_exptl_crystal_density_meas' value 'not measured' was changed to '?'
- the value is perceived as not measured.

Automatic conversion script
Id: cif_fix_values 3008 2015-01-20 13:52:24Z robertas 
;
_cod_original_sg_symbol_H-M I4(1)/acd
_cod_database_code 7014430

loop_
_symmetry_equiv_pos_as_xyz
'x, y, z'
'-x+1/2, -y, z+1/2'
'-y+1/4, x+3/4, z+1/4'
'y+1/4, -x+1/4, z+3/4'
'-x+1/2, y, -z'
'x, -y, -z+1/2'
'y+1/4, x+3/4, -z+3/4'
'-y+1/4, -x+1/4, -z+1/4'
'x+1/2, y+1/2, z+1/2'
'-x+1, -y+1/2, z+1'
'-y+3/4, x+5/4, z+3/4'
'y+3/4, -x+3/4, z+5/4'
'-x+1, y+1/2, -z+1/2'
'x+1/2, -y+1/2, -z+1'
'y+3/4, x+5/4, -z+5/4'
'-y+3/4, -x+3/4, -z+3/4'
'-x, -y, -z'
'x-1/2, y, -z-1/2'
'y-1/4, -x-3/4, -z-1/4'
'-y-1/4, x-1/4, -z-3/4'
'x-1/2, -y, z'
'-x, y, z-1/2'
'-y-1/4, -x-3/4, z-3/4'
'y-1/4, x-1/4, z-1/4'
'-x+1/2, -y+1/2, -z+1/2'
'x, y+1/2, -z'
'y+1/4, -x-1/4, -z+1/4'
'-y+1/4, x+1/4, -z-1/4'
'x, -y+1/2, z+1/2'
'-x+1/2, y+1/2, z'
'-y+1/4, -x-1/4, z-1/4'
'y+1/4, x+1/4, z+1/4'

loop_
_atom_site_label
_atom_site_type_symbol
_atom_site_fract_x
_atom_site_fract_y
_atom_site_fract_z
_atom_site_U_iso_or_equiv
_atom_site_adp_type
_atom_site_occupancy
_atom_site_symmetry_multiplicity
_atom_site_calc_flag
_atom_site_refinement_flags
_atom_site_disorder_assembly
_atom_site_disorder_group
Sr1 Sr 0.5000 0.2500 0.1250 0.0165(3) Uani 1 4 d S . .
O1 O 0.6060(3) 0.3731(3) -0.00439(17) 0.0203(7) Uani 1 1 d D . .
O4 O 0.2539(3) 0.3148(3) 0.07878(17) 0.0221(7) Uani 1 1 d D . .
Be Be 0.2500 0.2171(8) 0.0000 0.0163(14) Uani 1 2 d S . .
H1 H 0.612(6) 0.449(3) 0.015(3) 0.035(16) Uiso 1 1 d D . .
H2 H 0.260(6) 0.397(3) 0.069(3) 0.048(19) Uiso 1 1 d D . .
Sr2 Sr 0.0000 0.2500 0.1250 0.0145(3) Uani 1 4 d S . .

loop_
_atom_site_aniso_label
_atom_site_aniso_U_11
_atom_site_aniso_U_22
_atom_site_aniso_U_33
_atom_site_aniso_U_23
_atom_site_aniso_U_13
_atom_site_aniso_U_12
Sr1 0.0181(4) 0.0181(4) 0.0133(5) 0.000 0.000 0.000
O1 0.0200(15) 0.0185(15) 0.0224(15) -0.0064(13) -0.0030(13) 0.0016(14)
O4 0.0199(14) 0.0232(18) 0.0233(13) -0.0055(14) -0.0009(13) -0.0002(15)
Be 0.020(4) 0.014(4) 0.014(3) 0.000 0.002(3) 0.000
Sr2 0.0159(4) 0.0159(4) 0.0116(5) 0.000 0.000 0.0015(3)

loop_
_atom_type_symbol
_atom_type_description
_atom_type_scat_dispersion_real
_atom_type_scat_dispersion_imag
_atom_type_scat_source
Be Be 0.0005 0.0002 'International Tables Vol C Tables 4.2.6.8 and 6.1.1.4'
O O 0.0106 0.0060 'International Tables Vol C Tables 4.2.6.8 and 6.1.1.4'
Ge Ge 0.1547 1.8001 'International Tables Vol C Tables 4.2.6.8 and 6.1.1.4'
Sr Sr -1.5307 3.2498 'International Tables Vol C Tables 4.2.6.8 and 6.1.1.4'
Si Si 0.0817 0.0704 'International Tables Vol C Tables 4.2.6.8 and 6.1.1.4'
C C 0.0033 0.0016 'International Tables Vol C Tables 4.2.6.8 and 6.1.1.4'
H H 0.0000 0.0000 'International Tables Vol C Tables 4.2.6.8 and 6.1.1.4'

loop_
_geom_angle_atom_site_label_1
_geom_angle_atom_site_label_2
_geom_angle_atom_site_label_3
_geom_angle
_geom_angle_site_symmetry_1
_geom_angle_site_symmetry_3
_geom_angle_publ_flag
O4 Sr1 O4 95.52(4) 27_565 . ?
O4 Sr1 O4 143.87(13) 27_565 20_656 ?
O4 Sr1 O4 95.52(4) . 20_656 ?
O4 Sr1 O4 95.52(4) 27_565 10_554 ?
O4 Sr1 O4 143.87(13) . 10_554 ?
O4 Sr1 O4 95.52(4) 20_656 10_554 ?
O4 Sr1 O1 138.05(9) 27_565 10_554 ?
O4 Sr1 O1 60.47(9) . 10_554 ?
O4 Sr1 O1 76.38(9) 20_656 10_554 ?
O4 Sr1 O1 89.12(9) 10_554 10_554 ?
O4 Sr1 O1 60.47(9) 27_565 20_656 ?
O4 Sr1 O1 76.38(9) . 20_656 ?
O4 Sr1 O1 89.12(9) 20_656 20_656 ?
O4 Sr1 O1 138.05(9) 10_554 20_656 ?
O1 Sr1 O1 132.20(9) 10_554 20_656 ?
O4 Sr1 O1 89.12(9) 27_565 27_565 ?
O4 Sr1 O1 138.05(9) . 27_565 ?
O4 Sr1 O1 60.47(9) 20_656 27_565 ?
O4 Sr1 O1 76.38(9) 10_554 27_565 ?
O1 Sr1 O1 132.20(8) 10_554 27_565 ?
O1 Sr1 O1 69.92(13) 20_656 27_565 ?
O4 Sr1 O1 76.38(9) 27_565 . ?
O4 Sr1 O1 89.12(9) . . ?
O4 Sr1 O1 138.05(9) 20_656 . ?
O4 Sr1 O1 60.47(9) 10_554 . ?
O1 Sr1 O1 69.92(13) 10_554 . ?
O1 Sr1 O1 132.20(8) 20_656 . ?
O1 Sr1 O1 132.20(9) 27_565 . ?
O4 Sr1 Be 30.29(11) 27_565 27_565 ?
O4 Sr1 Be 86.41(14) . 27_565 ?
O4 Sr1 Be 116.82(8) 20_656 27_565 ?
O4 Sr1 Be 118.35(15) 10_554 27_565 ?
O1 Sr1 Be 146.10(13) 10_554 27_565 ?
O1 Sr1 Be 30.22(11) 20_656 27_565 ?
O1 Sr1 Be 76.96(9) 27_565 27_565 ?
O1 Sr1 Be 105.06(8) . 27_565 ?
O4 Sr1 Be 118.35(15) 27_565 . ?
O4 Sr1 Be 30.29(11) . . ?
O4 Sr1 Be 86.41(14) 20_656 . ?
O4 Sr1 Be 116.82(8) 10_554 . ?
O1 Sr1 Be 30.22(11) 10_554 . ?
O1 Sr1 Be 105.06(8) 20_656 . ?
O1 Sr1 Be 146.10(13) 27_565 . ?
O1 Sr1 Be 76.96(9) . . ?
Be Sr1 Be 116.235(14) 27_565 . ?
O4 Sr1 Be 86.41(14) 27_565 10_554 ?
O4 Sr1 Be 116.82(8) . 10_554 ?
O4 Sr1 Be 118.35(15) 20_656 10_554 ?
O4 Sr1 Be 30.29(11) 10_554 10_554 ?
O1 Sr1 Be 76.96(9) 10_554 10_554 ?
O1 Sr1 Be 146.10(13) 20_656 10_554 ?
O1 Sr1 Be 105.06(8) 27_565 10_554 ?
O1 Sr1 Be 30.22(11) . 10_554 ?
Be Sr1 Be 116.235(14) 27_565 10_554 ?
Be Sr1 Be 96.66(2) . 10_554 ?
O4 Sr1 Be 116.82(8) 27_565 20_656 ?
O4 Sr1 Be 118.35(15) . 20_656 ?
O4 Sr1 Be 30.29(11) 20_656 20_656 ?
O4 Sr1 Be 86.41(14) 10_554 20_656 ?
O1 Sr1 Be 105.06(8) 10_554 20_656 ?
O1 Sr1 Be 76.96(9) 20_656 20_656 ?
O1 Sr1 Be 30.22(11) 27_565 20_656 ?
O1 Sr1 Be 146.10(13) . 20_656 ?
Be Sr1 Be 96.66(2) 27_565 20_656 ?
Be Sr1 Be 116.235(13) . 20_656 ?
Be Sr1 Be 116.235(14) 10_554 20_656 ?
Be O1 Sr2 97.33(19) 10_554 11_544 ?
Be O1 Sr1 92.78(18) 10_554 . ?
Sr2 O1 Sr1 108.17(12) 11_544 . ?
Be O4 Sr1 97.97(16) . . ?
Be O4 Sr2 95.37(15) . . ?
Sr1 O4 Sr2 134.32(13) . . ?
O1 Be O1 116.0(5) 14_454 10_554 ?
O1 Be O4 106.40(16) 14_454 . ?
O1 Be O4 108.66(16) 10_554 . ?
O1 Be O4 108.66(16) 14_454 5 ?
O1 Be O4 106.40(16) 10_554 5 ?
O4 Be O4 110.8(5) . 5 ?
O1 Be Sr1 130.4(2) 14_454 . ?
O1 Be Sr1 57.00(12) 10_554 . ?
O4 Be Sr1 51.74(11) . . ?
O4 Be Sr1 120.6(2) 5 . ?
O1 Be Sr1 57.00(12) 14_454 5 ?
O1 Be Sr1 130.4(2) 10_554 5 ?
O4 Be Sr1 120.6(2) . 5 ?
O4 Be Sr1 51.74(11) 5 5 ?
Sr1 Be Sr1 168.8(3) . 5 ?
O1 Be Sr2 135.2(2) 14_454 11_544 ?
O1 Be Sr2 52.69(11) 10_554 11_544 ?
O4 Be Sr2 118.3(2) . 11_544 ?
O4 Be Sr2 54.16(11) 5 11_544 ?
Sr1 Be Sr2 83.34(2) . 11_544 ?
Sr1 Be Sr2 95.56(3) 5 11_544 ?
O1 Be Sr2 52.69(11) 14_454 . ?
O1 Be Sr2 135.2(2) 10_554 . ?
O4 Be Sr2 54.16(11) . . ?
O4 Be Sr2 118.3(2) 5 . ?
Sr1 Be Sr2 95.56(3) . . ?
Sr1 Be Sr2 83.34(2) 5 . ?
Sr2 Be Sr2 168.8(3) 11_544 . ?
O1 Sr2 O1 73.74(15) 3_545 12_454 ?
O1 Sr2 O1 106.50(15) 3_545 5 ?
O1 Sr2 O1 174.89(12) 12_454 5 ?
O1 Sr2 O1 174.89(12) 3_545 14_454 ?
O1 Sr2 O1 106.50(15) 12_454 14_454 ?
O1 Sr2 O1 73.74(15) 5 14_454 ?
O1 Sr2 O4 60.25(9) 3_545 15_444 ?
O1 Sr2 O4 90.75(9) 12_454 15_444 ?
O1 Sr2 O4 85.06(9) 5 15_444 ?
O1 Sr2 O4 124.70(9) 14_454 15_444 ?
O1 Sr2 O4 85.06(9) 3_545 10_454 ?
O1 Sr2 O4 124.70(9) 12_454 10_454 ?
O1 Sr2 O4 60.25(9) 5 10_454 ?
O1 Sr2 O4 90.75(9) 14_454 10_454 ?
O4 Sr2 O4 121.76(14) 15_444 10_454 ?
O1 Sr2 O4 124.70(9) 3_545 . ?
O1 Sr2 O4 85.06(9) 12_454 . ?
O1 Sr2 O4 90.75(9) 5 . ?
O1 Sr2 O4 60.25(9) 14_454 . ?
O4 Sr2 O4 69.87(14) 15_444 . ?
O4 Sr2 O4 144.85(12) 10_454 . ?
O1 Sr2 O4 90.75(9) 3_545 8 ?
O1 Sr2 O4 60.25(9) 12_454 8 ?
O1 Sr2 O4 124.70(9) 5 8 ?
O1 Sr2 O4 85.06(9) 14_454 8 ?
O4 Sr2 O4 144.85(12) 15_444 8 ?
O4 Sr2 O4 69.87(14) 10_454 8 ?
O4 Sr2 O4 121.76(14) . 8 ?
O1 Sr2 Be 29.98(12) 3_545 12_454 ?
O1 Sr2 Be 78.60(10) 12_454 12_454 ?
O1 Sr2 Be 99.04(9) 5 12_454 ?
O1 Sr2 Be 155.05(12) 14_454 12_454 ?
O4 Sr2 Be 30.47(11) 15_444 12_454 ?
O4 Sr2 Be 106.57(16) 10_454 12_454 ?
O4 Sr2 Be 96.68(14) . 12_454 ?
O4 Sr2 Be 117.41(8) 8 12_454 ?
O1 Sr2 Be 99.04(9) 3_545 10_454 ?
O1 Sr2 Be 155.05(12) 12_454 10_454 ?
O1 Sr2 Be 29.98(12) 5 10_454 ?
O1 Sr2 Be 78.60(10) 14_454 10_454 ?
O4 Sr2 Be 106.57(16) 15_444 10_454 ?
O4 Sr2 Be 30.47(11) 10_454 10_454 ?
O4 Sr2 Be 117.41(8) . 10_454 ?
O4 Sr2 Be 96.68(14) 8 10_454 ?
Be Sr2 Be 107.3(2) 12_454 10_454 ?
O1 Sr2 Be 78.60(10) 3_545 3_545 ?
O1 Sr2 Be 29.98(12) 12_454 3_545 ?
O1 Sr2 Be 155.05(12) 5 3_545 ?
O1 Sr2 Be 99.04(9) 14_454 3_545 ?
O4 Sr2 Be 117.41(8) 15_444 3_545 ?
O4 Sr2 Be 96.68(14) 10_454 3_545 ?
O4 Sr2 Be 106.57(16) . 3_545 ?
O4 Sr2 Be 30.47(11) 8 3_545 ?
Be Sr2 Be 96.66(2) 12_454 3_545 ?
Be Sr2 Be 125.9(2) 10_454 3_545 ?
O1 Sr2 Be 155.05(12) 3_545 . ?
O1 Sr2 Be 99.04(9) 12_454 . ?
O1 Sr2 Be 78.60(10) 5 . ?
O1 Sr2 Be 29.98(12) 14_454 . ?
O4 Sr2 Be 96.68(14) 15_444 . ?
O4 Sr2 Be 117.41(8) 10_454 . ?
O4 Sr2 Be 30.47(11) . . ?
O4 Sr2 Be 106.57(16) 8 . ?
Be Sr2 Be 125.9(2) 12_454 . ?
Be Sr2 Be 96.66(2) 10_454 . ?
Be Sr2 Be 107.3(2) 3_545 . ?

loop_
_geom_bond_atom_site_label_1
_geom_bond_atom_site_label_2
_geom_bond_distance
_geom_bond_site_symmetry_2
_geom_bond_publ_flag
Sr1 O4 2.557(3) 27_565 ?
Sr1 O4 2.557(3) . ?
Sr1 O4 2.557(3) 20_656 ?
Sr1 O4 2.557(3) 10_554 ?
Sr1 O1 2.708(3) 10_554 ?
Sr1 O1 2.708(3) 20_656 ?
Sr1 O1 2.708(3) 27_565 ?
Sr1 O1 2.708(3) . ?
Sr1 Be 3.2250(8) 27_565 ?
Sr1 Be 3.2250(8) . ?
Sr1 Be 3.2250(8) 10_554 ?
Sr1 Be 3.2250(8) 20_656 ?
O1 Be 1.625(5) 10_554 ?
O1 Sr2 2.586(3) 11_544 ?
O4 Be 1.642(5) . ?
O4 Sr2 2.626(3) . ?
Be O1 1.625(5) 14_454 ?
Be O1 1.625(5) 10_554 ?
Be O4 1.642(5) 5 ?
Be Sr1 3.2250(8) 5 ?
Be Sr2 3.2250(8) 11_544 ?
Be Sr2 3.2250(8) . ?
Sr2 O1 2.586(3) 3_545 ?
Sr2 O1 2.586(3) 12_454 ?
Sr2 O1 2.586(3) 5 ?
Sr2 O1 2.586(3) 14_454 ?
Sr2 O4 2.626(3) 15_444 ?
Sr2 O4 2.626(3) 10_454 ?
Sr2 O4 2.626(3) 8 ?
Sr2 Be 3.2250(8) 12_454 ?
Sr2 Be 3.2250(8) 10_454 ?
Sr2 Be 3.2250(8) 3_545 ?
